data_4349563
loop_
_publ_author_name
'Li, Jing'
'Wei, Rong-Min'
'Pu, Tian-Cheng'
'Cao, Fan'
'Yang, Li'
'Han, Yuan'
'Zhang, Yi-Quan'
'Zuo, Jing-Lin'
'Song, You'

_publ_section_title
;
 Tuning quantum tunnelling of magnetization through 3d--4f magnetic
 interactions: an alternative approach for manipulating single-molecule
 magnetism
;
_journal_issue 1
_journal_name_full 'Inorganic Chemistry Frontiers'
_journal_page_first 114
_journal_paper_doi 10.1039/C6QI00407E
_journal_volume 4
_journal_year 2017
_chemical_formula_moiety 'C62 H60 Dy2 N6 O20 Zn2'
_chemical_formula_sum 'C62 H60 Dy2 N6 O20 Zn2'
_chemical_formula_weight 1664.90
_space_group_IT_number 2
_space_group_name_Hall '-P 1'
_space_group_name_H-M_alt 'P -1'
_symmetry_cell_setting triclinic
_symmetry_space_group_name_H-M 'P -1'
_atom_sites_solution_hydrogens geom
_atom_sites_solution_primary direct
_atom_sites_solution_secondary difmap
_audit_creation_method SHELXL-97
_audit_update_record
;
2016-10-27 deposited with the CCDC.
2016-11-03 downloaded from the CCDC.
;
_cell_angle_alpha 86.002(2)
_cell_angle_beta 66.152(2)
_cell_angle_gamma 68.286(2)
_cell_formula_units_Z 1
_cell_length_a 11.4697(13)
_cell_length_b 11.6701(14)
_cell_length_c 13.4425(16)
_cell_measurement_reflns_used 3891
_cell_measurement_temperature 296(2)
_cell_measurement_theta_max 26.99
_cell_measurement_theta_min 2.4
_cell_volume 1522.1(3)
_computing_structure_refinement 'SHELXL-97 (Sheldrick, 1997)'
_computing_structure_solution 'SHELXS-97 (Sheldrick, 1990)'
_diffrn_ambient_temperature 296(2)
_diffrn_measured_fraction_theta_full 0.986
_diffrn_measured_fraction_theta_max 0.986
_diffrn_measurement_device_type 'CCD area detector'
_diffrn_radiation_monochromator graphite
_diffrn_radiation_source 'fine-focus sealed tube'
_diffrn_radiation_type MoK\a
_diffrn_radiation_wavelength 0.71073
_diffrn_reflns_av_R_equivalents 0.0224
_diffrn_reflns_av_sigmaI/netI 0.0509
_diffrn_reflns_limit_h_max 14
_diffrn_reflns_limit_h_min -14
_diffrn_reflns_limit_k_max 11
_diffrn_reflns_limit_k_min -15
_diffrn_reflns_limit_l_max 17
_diffrn_reflns_limit_l_min -17
_diffrn_reflns_number 10244
_diffrn_reflns_theta_full 27.63
_diffrn_reflns_theta_max 27.63
_diffrn_reflns_theta_min 1.89
_exptl_absorpt_coefficient_mu 3.287
_exptl_absorpt_correction_T_max 0.721
_exptl_absorpt_correction_T_min 0.681
_exptl_absorpt_correction_type multi-scan
_exptl_crystal_colour yellow
_exptl_crystal_density_diffrn 1.816
_exptl_crystal_density_method 'not measured'
_exptl_crystal_description block
_exptl_crystal_F_000 826
_exptl_crystal_size_max 0.15
_exptl_crystal_size_mid 0.1
_exptl_crystal_size_min 0.1
_refine_diff_density_max 1.452
_refine_diff_density_min -0.985
_refine_diff_density_rms 0.128
_refine_ls_extinction_method none
_refine_ls_goodness_of_fit_ref 1.019
_refine_ls_hydrogen_treatment mixed
_refine_ls_matrix_type full
_refine_ls_number_parameters 421
_refine_ls_number_reflns 6969
_refine_ls_number_restraints 0
_refine_ls_restrained_S_all 1.019
_refine_ls_R_factor_all 0.0542
_refine_ls_R_factor_gt 0.0364
_refine_ls_shift/su_max 0.001
_refine_ls_shift/su_mean 0.000
_refine_ls_structure_factor_coef Fsqd
_refine_ls_weighting_details 'calc w=1/[\s^2^(Fo^2^)+(0.0535P)^2^+1.6379P] where P=(Fo^2^+2Fc^2^)/3'
_refine_ls_weighting_scheme calc
_refine_ls_wR_factor_gt 0.0892
_refine_ls_wR_factor_ref 0.1043
_reflns_number_gt 5565
_reflns_number_total 6969
_reflns_threshold_expression >2sigma(I)
_cod_data_source_file c6qi00407e2.cif
_cod_data_source_block 1
_cod_original_sg_symbol_H-M P-1
_cod_database_code 4349563

loop_
_symmetry_equiv_pos_as_xyz
'x, y, z'
'-x, -y, -z'

loop_
_atom_site_label
_atom_site_type_symbol
_atom_site_fract_x
_atom_site_fract_y
_atom_site_fract_z
_atom_site_U_iso_or_equiv
_atom_site_adp_type
_atom_site_occupancy
_atom_site_symmetry_multiplicity
_atom_site_calc_flag
_atom_site_refinement_flags
O4 O 0.2810(3) 0.6923(3) 0.6509(3) 0.0361(8) Uani 1 1 d .
C16 C 0.1924(5) 0.8091(5) 0.6562(4) 0.0330(10) Uani 1 1 d .
Dy1 Dy 0.78425(2) 0.47692(2) 0.320658(18) 0.03162(8) Uani 1 1 d .
Zn1 Zn 0.44610(6) 0.65101(5) 0.49997(4) 0.03279(14) Uani 1 1 d .
O1 O 0.6184(3) 0.5122(3) 0.5059(3) 0.0303(7) Uani 1 1 d .
O5 O 0.5718(3) 0.6126(3) 0.3352(3) 0.0325(7) Uani 1 1 d .
O2 O 0.9900(4) 0.3569(4) 0.2174(3) 0.0424(9) Uani 1 1 d .
O6 O 0.7479(4) 0.4961(4) 0.1465(3) 0.0430(9) Uani 1 1 d .
N2 N 0.3038(4) 0.7904(4) 0.4602(3) 0.0325(9) Uani 1 1 d .
C7 C 1.0159(5) 0.3132(5) 0.4242(4) 0.0361(11) Uani 1 1 d .
H7 H 1.0412 0.2936 0.4826 0.043 Uiso 1 1 calc R
N1 N 0.8939(4) 0.3953(4) 0.4473(3) 0.0306(9) Uani 1 1 d .
O8 O 0.7872(4) 0.6629(4) 0.3965(3) 0.0508(10) Uani 1 1 d .
C28 C 0.5368(5) 0.6504(5) 0.2522(4) 0.0336(11) Uani 1 1 d .
C1 C 0.6679(5) 0.5104(5) 0.5839(4) 0.0324(10) Uani 1 1 d .
C6 C 0.8089(5) 0.4501(5) 0.5570(4) 0.0333(10) Uani 1 1 d .
O3 O 1.1759(4) 0.2215(4) 0.0353(3) 0.0605(12) Uani 1 1 d .
C21 C 0.1988(5) 0.8648(5) 0.5574(4) 0.0346(11) Uani 1 1 d .
C27 C 0.6296(5) 0.5918(5) 0.1477(4) 0.0388(12) Uani 1 1 d .
C23 C 0.4119(5) 0.7473(5) 0.2627(4) 0.0372(11) Uani 1 1 d .
C3 C 0.6329(6) 0.5615(6) 0.7668(5) 0.0509(15) Uani 1 1 d .
H3 H 0.5736 0.5981 0.8374 0.061 Uiso 1 1 calc R
C25 C 0.4790(7) 0.7204(6) 0.0687(5) 0.0559(17) Uani 1 1 d .
H25 H 0.4611 0.7451 0.0074 0.067 Uiso 1 1 calc R
C12 C 1.2043(6) 0.1971(5) 0.1256(5) 0.0461(14) Uani 1 1 d .
O10 O 0.5172(5) 0.7897(4) 0.5324(4) 0.0566(11) Uani 1 1 d .
H10A H 0.616(9) 0.770(7) 0.498(6) 0.085 Uiso 1 1 d .
C13 C 1.0997(5) 0.2702(5) 0.2230(4) 0.0368(11) Uani 1 1 d .
C22 C 0.3062(5) 0.8150(5) 0.3656(4) 0.0415(12) Uani 1 1 d .
H22 H 0.2331 0.8829 0.3624 0.050 Uiso 1 1 calc R
C2 C 0.5805(6) 0.5653(5) 0.6886(4) 0.0422(13) Uani 1 1 d .
H2 H 0.4867 0.6049 0.7070 0.051 Uiso 1 1 calc R
C24 C 0.3861(6) 0.7776(6) 0.1689(5) 0.0500(14) Uani 1 1 d .
H24 H 0.3028 0.8388 0.1757 0.060 Uiso 1 1 calc R
C5 C 0.8591(6) 0.4511(6) 0.6358(5) 0.0436(13) Uani 1 1 d .
H5 H 0.9532 0.4154 0.6174 0.052 Uiso 1 1 calc R
C9 C 1.2418(6) 0.1600(6) 0.3186(5) 0.0503(15) Uani 1 1 d .
H9 H 1.2556 0.1478 0.3827 0.060 Uiso 1 1 calc R
C4 C 0.7709(6) 0.5043(6) 0.7402(5) 0.0526(16) Uani 1 1 d .
H4 H 0.8050 0.5013 0.7929 0.063 Uiso 1 1 calc R
N3 N 0.8236(6) 0.7087(6) 0.3050(6) 0.0645(16) Uani 1 1 d .
C10 C 1.3415(6) 0.0927(6) 0.2242(6) 0.0588(17) Uani 1 1 d .
H10 H 1.4236 0.0355 0.2239 0.071 Uiso 1 1 calc R
C8 C 1.1174(5) 0.2482(5) 0.3204(4) 0.0370(11) Uani 1 1 d .
C11 C 1.3224(6) 0.1083(6) 0.1276(6) 0.0586(17) Uani 1 1 d .
H11 H 1.3896 0.0585 0.0642 0.070 Uiso 1 1 calc R
C20 C 0.1113(6) 0.9864(5) 0.5620(5) 0.0446(13) Uani 1 1 d .
H20 H 0.1149 1.0232 0.4978 0.054 Uiso 1 1 calc R
C19 C 0.0192(6) 1.0527(5) 0.6619(5) 0.0514(15) Uani 1 1 d .
H19 H -0.0388 1.1341 0.6647 0.062 Uiso 1 1 calc R
O7 O 0.8648(6) 0.6395(5) 0.2210(4) 0.0689(13) Uani 1 1 d .
C14 C 1.2637(7) 0.1417(7) -0.0630(5) 0.0650(19) Uani 1 1 d .
H14A H 1.3586 0.1215 -0.0749 0.078 Uiso 1 1 calc R
H14B H 1.2496 0.1851 -0.1238 0.078 Uiso 1 1 calc R
O9 O 0.8120(10) 0.8155(6) 0.3047(6) 0.128(3) Uani 1 1 d .
C15 C 1.2400(10) 0.0285(9) -0.0611(7) 0.095(3) Uani 1 1 d .
H15A H 1.2602 -0.0180 -0.0044 0.142 Uiso 1 1 calc R
H15B H 1.2984 -0.0197 -0.1304 0.142 Uiso 1 1 calc R
H15C H 1.1455 0.0477 -0.0474 0.142 Uiso 1 1 calc R
C17 C 0.0987(6) 0.8776(5) 0.7549(5) 0.0426(13) Uani 1 1 d .
H17 H 0.0934 0.8423 0.8200 0.051 Uiso 1 1 calc R
C26 C 0.6024(6) 0.6237(6) 0.0575(4) 0.0482(14) Uani 1 1 d .
H26 H 0.6650 0.5819 -0.0106 0.058 Uiso 1 1 calc R
C29 C 0.8534(6) 0.4303(6) 0.0420(5) 0.0557(17) Uani 1 1 d .
H29A H 0.9405 0.3908 0.0485 0.067 Uiso 1 1 calc R
H29B H 0.8640 0.4891 -0.0124 0.067 Uiso 1 1 calc R
C18 C 0.0128(6) 0.9985(6) 0.7572(5) 0.0497(15) Uani 1 1 d .
H18 H -0.0499 1.0437 0.8240 0.060 Uiso 1 1 calc R
C30 C 0.8186(10) 0.3344(7) 0.0049(7) 0.084(3) Uani 1 1 d .
H30A H 0.8086 0.2757 0.0584 0.127 Uiso 1 1 calc R
H30B H 0.8909 0.2923 -0.0636 0.127 Uiso 1 1 calc R
H30C H 0.7340 0.3735 -0.0038 0.127 Uiso 1 1 calc R
C31 C 0.4632(10) 0.8866(9) 0.6135(9) 0.108(4) Uani 1 1 d .
H31A H 0.3689 0.9341 0.6269 0.162 Uiso 1 1 calc R
H31B H 0.5152 0.9391 0.5898 0.162 Uiso 1 1 calc R
H31C H 0.4684 0.8531 0.6796 0.162 Uiso 1 1 calc R

loop_
_atom_site_aniso_label
_atom_site_aniso_U_11
_atom_site_aniso_U_22
_atom_site_aniso_U_33
_atom_site_aniso_U_23
_atom_site_aniso_U_13
_atom_site_aniso_U_12
O4 0.0312(18) 0.0374(18) 0.0293(17) -0.0009(15) -0.0101(15) -0.0036(15)
C16 0.026(2) 0.033(2) 0.035(3) -0.001(2) -0.012(2) -0.0060(19)
Dy1 0.02159(12) 0.03701(13) 0.02683(12) 0.00024(9) -0.00830(9) -0.00227(9)
Zn1 0.0233(3) 0.0370(3) 0.0273(3) -0.0010(2) -0.0091(2) -0.0006(2)
O1 0.0236(16) 0.0368(17) 0.0269(16) -0.0015(14) -0.0110(13) -0.0058(14)
O5 0.0271(17) 0.0414(18) 0.0245(16) 0.0046(14) -0.0137(14) -0.0047(14)
O2 0.0278(18) 0.048(2) 0.0326(19) 0.0024(17) -0.0096(15) 0.0032(16)
O6 0.036(2) 0.052(2) 0.0282(17) -0.0031(16) -0.0148(15) 0.0009(17)
N2 0.028(2) 0.033(2) 0.028(2) 0.0015(17) -0.0081(17) -0.0056(17)
C7 0.028(2) 0.041(3) 0.035(3) 0.004(2) -0.012(2) -0.009(2)
N1 0.0241(19) 0.037(2) 0.027(2) 0.0045(17) -0.0097(16) -0.0079(17)
O8 0.055(3) 0.055(2) 0.050(2) 0.010(2) -0.024(2) -0.026(2)
C28 0.030(2) 0.040(3) 0.028(2) 0.000(2) -0.014(2) -0.007(2)
C1 0.035(3) 0.034(2) 0.028(2) 0.003(2) -0.013(2) -0.012(2)
C6 0.027(2) 0.037(3) 0.031(2) 0.002(2) -0.012(2) -0.007(2)
O3 0.044(2) 0.068(3) 0.036(2) -0.007(2) -0.0063(19) 0.006(2)
C21 0.026(2) 0.037(3) 0.034(3) 0.001(2) -0.009(2) -0.007(2)
C27 0.029(3) 0.051(3) 0.033(3) 0.006(2) -0.015(2) -0.009(2)
C23 0.034(3) 0.041(3) 0.032(3) 0.005(2) -0.017(2) -0.005(2)
C3 0.044(3) 0.071(4) 0.033(3) -0.011(3) -0.013(3) -0.016(3)
C25 0.055(4) 0.067(4) 0.034(3) 0.001(3) -0.029(3) 0.001(3)
C12 0.028(3) 0.050(3) 0.041(3) -0.003(3) -0.006(2) -0.001(2)
O10 0.043(2) 0.057(3) 0.065(3) -0.016(2) -0.018(2) -0.015(2)
C13 0.025(2) 0.038(3) 0.036(3) 0.003(2) -0.009(2) -0.003(2)
C22 0.029(3) 0.045(3) 0.041(3) 0.001(2) -0.017(2) -0.001(2)
C2 0.033(3) 0.054(3) 0.033(3) -0.007(2) -0.013(2) -0.008(2)
C24 0.048(3) 0.053(3) 0.042(3) 0.010(3) -0.026(3) -0.004(3)
C5 0.032(3) 0.057(3) 0.041(3) -0.001(3) -0.021(2) -0.008(2)
C9 0.027(3) 0.054(3) 0.054(4) 0.007(3) -0.016(3) 0.002(2)
C4 0.051(4) 0.069(4) 0.042(3) -0.006(3) -0.028(3) -0.016(3)
N3 0.072(4) 0.066(4) 0.080(4) 0.016(3) -0.042(3) -0.041(3)
C10 0.027(3) 0.056(4) 0.066(4) 0.006(3) -0.014(3) 0.008(3)
C8 0.021(2) 0.038(3) 0.043(3) 0.006(2) -0.010(2) -0.005(2)
C11 0.034(3) 0.056(4) 0.054(4) -0.008(3) -0.007(3) 0.007(3)
C20 0.037(3) 0.040(3) 0.045(3) 0.001(3) -0.016(3) -0.002(2)
C19 0.037(3) 0.039(3) 0.063(4) -0.010(3) -0.021(3) 0.005(2)
O7 0.083(4) 0.075(3) 0.051(3) 0.010(3) -0.022(3) -0.039(3)
C14 0.055(4) 0.065(4) 0.045(4) -0.004(3) -0.006(3) -0.005(3)
O9 0.228(9) 0.086(4) 0.134(6) 0.043(4) -0.093(6) -0.110(6)
C15 0.106(7) 0.094(7) 0.076(6) -0.007(5) -0.025(5) -0.040(6)
C17 0.043(3) 0.046(3) 0.035(3) -0.001(2) -0.013(2) -0.015(3)
C26 0.046(3) 0.066(4) 0.027(3) 0.008(3) -0.018(2) -0.012(3)
C29 0.033(3) 0.076(4) 0.035(3) -0.013(3) -0.009(2) 0.003(3)
C18 0.038(3) 0.050(3) 0.042(3) -0.016(3) -0.008(3) -0.002(3)
C30 0.119(7) 0.060(4) 0.072(5) -0.011(4) -0.057(5) -0.008(5)
C31 0.074(6) 0.104(7) 0.141(9) -0.052(7) -0.032(6) -0.029(5)

loop_
_atom_type_symbol
_atom_type_description
_atom_type_scat_dispersion_real
_atom_type_scat_dispersion_imag
_atom_type_scat_source
C C 0.0033 0.0016 'International Tables Vol C Tables 4.2.6.8 and 6.1.1.4'
H H 0.0000 0.0000 'International Tables Vol C Tables 4.2.6.8 and 6.1.1.4'
N N 0.0061 0.0033 'International Tables Vol C Tables 4.2.6.8 and 6.1.1.4'
O O 0.0106 0.0060 'International Tables Vol C Tables 4.2.6.8 and 6.1.1.4'
Zn Zn 0.2839 1.4301 'International Tables Vol C Tables 4.2.6.8 and 6.1.1.4'
Dy Dy -0.1892 4.4098 'International Tables Vol C Tables 4.2.6.8 and 6.1.1.4'

loop_
_geom_angle_atom_site_label_1
_geom_angle_atom_site_label_2
_geom_angle_atom_site_label_3
_geom_angle
_geom_angle_site_symmetry_1
_geom_angle_site_symmetry_3
C16 O4 Zn1 108.7(3) . .
C16 O4 Dy1 122.7(3) . 2_666
Zn1 O4 Dy1 105.92(14) . 2_666
O4 C16 C17 121.9(5) . .
O4 C16 C21 119.1(4) . .
C17 C16 C21 119.0(5) . .
O2 Dy1 O5 148.34(13) . .
O2 Dy1 O4 89.18(14) . 2_666
O5 Dy1 O4 93.30(12) . 2_666
O2 Dy1 O1 141.27(13) . .
O5 Dy1 O1 69.05(11) . .
O4 Dy1 O1 74.75(11) 2_666 .
O2 Dy1 N1 75.73(13) . .
O5 Dy1 N1 135.92(12) . .
O4 Dy1 N1 86.44(13) 2_666 .
O1 Dy1 N1 68.42(12) . .
O2 Dy1 O8 110.34(15) . .
O5 Dy1 O8 82.35(13) . .
O4 Dy1 O8 149.27(13) 2_666 .
O1 Dy1 O8 75.31(13) . .
N1 Dy1 O8 76.27(14) . .
O2 Dy1 O7 82.37(17) . .
O5 Dy1 O7 84.05(16) . .
O4 Dy1 O7 158.66(14) 2_666 .
O1 Dy1 O7 123.16(14) . .
N1 Dy1 O7 110.14(15) . .
O8 Dy1 O7 51.45(15) . .
O2 Dy1 O6 83.96(13) . .
O5 Dy1 O6 64.61(11) . .
O4 Dy1 O6 88.12(13) 2_666 .
O1 Dy1 O6 129.23(11) . .
N1 Dy1 O6 159.03(13) . .
O8 Dy1 O6 116.53(14) . .
O7 Dy1 O6 71.58(15) . .
O2 Dy1 Zn1 119.65(11) . 2_666
O5 Dy1 Zn1 75.59(9) . 2_666
O4 Dy1 Zn1 34.62(8) 2_666 2_666
O1 Dy1 Zn1 40.69(8) . 2_666
N1 Dy1 Zn1 79.89(9) . 2_666
O8 Dy1 Zn1 115.99(10) . 2_666
O7 Dy1 Zn1 157.86(13) . 2_666
O6 Dy1 Zn1 106.37(9) . 2_666
N2 Zn1 O5 87.92(14) . .
N2 Zn1 O1 167.57(15) . .
O5 Zn1 O1 80.14(13) . .
N2 Zn1 O4 81.31(15) . .
O5 Zn1 O4 164.92(14) . .
O1 Zn1 O4 111.06(14) . .
N2 Zn1 O10 88.64(17) . .
O5 Zn1 O10 96.66(16) . .
O1 Zn1 O10 89.31(15) . .
O4 Zn1 O10 93.62(15) . .
N2 Zn1 O1 100.61(14) . 2_666
O5 Zn1 O1 90.21(13) . 2_666
O1 Zn1 O1 83.01(12) . 2_666
O4 Zn1 O1 81.50(13) . 2_666
O10 Zn1 O1 168.69(16) . 2_666
N2 Zn1 Dy1 96.25(11) . 2_666
O5 Zn1 Dy1 132.74(10) . 2_666
O1 Zn1 Dy1 94.41(9) . 2_666
O4 Zn1 Dy1 39.45(10) . 2_666
O10 Zn1 Dy1 130.39(13) . 2_666
O1 Zn1 Dy1 42.69(8) 2_666 2_666
C1 O1 Zn1 124.8(3) . .
C1 O1 Zn1 114.8(3) . 2_666
Zn1 O1 Zn1 96.99(12) . 2_666
C1 O1 Dy1 115.5(3) . .
Zn1 O1 Dy1 103.28(13) . .
Zn1 O1 Dy1 96.63(11) 2_666 .
C28 O5 Zn1 127.6(3) . .
C28 O5 Dy1 125.6(3) . .
Zn1 O5 Dy1 106.69(14) . .
C13 O2 Dy1 140.9(3) . .
C27 O6 C29 118.4(4) . .
C27 O6 Dy1 116.9(3) . .
C29 O6 Dy1 123.6(3) . .
C22 N2 C21 122.8(4) . .
C22 N2 Zn1 128.3(3) . .
C21 N2 Zn1 108.9(3) . .
N1 C7 C8 128.7(5) . .
C7 N1 C6 119.7(4) . .
C7 N1 Dy1 127.2(3) . .
C6 N1 Dy1 113.1(3) . .
N3 O8 Dy1 94.9(3) . .
O5 C28 C27 118.0(4) . .
O5 C28 C23 124.1(4) . .
C27 C28 C23 118.0(4) . .
O1 C1 C2 121.0(5) . .
O1 C1 C6 119.4(4) . .
C2 C1 C6 119.6(5) . .
C5 C6 C1 119.1(4) . .
C5 C6 N1 123.9(4) . .
C1 C6 N1 116.9(4) . .
C12 O3 C14 119.6(5) . .
C20 C21 N2 125.2(5) . .
C20 C21 C16 119.5(5) . .
N2 C21 C16 115.1(4) . .
C26 C27 O6 124.3(5) . .
C26 C27 C28 122.2(5) . .
O6 C27 C28 113.4(4) . .
C24 C23 C28 118.7(5) . .
C24 C23 C22 117.4(5) . .
C28 C23 C22 123.9(5) . .
C4 C3 C2 120.4(5) . .
C24 C25 C26 119.9(5) . .
O3 C12 C11 125.1(5) . .
O3 C12 C13 114.9(5) . .
C11 C12 C13 120.0(6) . .
C31 O10 Zn1 135.0(5) . .
O2 C13 C8 122.8(4) . .
O2 C13 C12 118.3(5) . .
C8 C13 C12 118.9(5) . .
N2 C22 C23 126.2(5) . .
C1 C2 C3 120.1(5) . .
C25 C24 C23 121.8(5) . .
C4 C5 C6 120.7(5) . .
C10 C9 C8 120.5(6) . .
C3 C4 C5 120.0(5) . .
O9 N3 O7 124.2(7) . .
O9 N3 O8 118.8(7) . .
O7 N3 O8 117.0(5) . .
C9 C10 C11 120.7(6) . .
C13 C8 C9 119.5(5) . .
C13 C8 C7 123.5(5) . .
C9 C8 C7 117.0(5) . .
C12 C11 C10 120.2(6) . .
C19 C20 C21 120.1(6) . .
C18 C19 C20 120.3(5) . .
N3 O7 Dy1 95.2(4) . .
O3 C14 C15 113.0(7) . .
C18 C17 C16 120.3(5) . .
C27 C26 C25 119.3(5) . .
O6 C29 C30 111.8(6) . .
C19 C18 C17 120.8(5) . .

loop_
_geom_bond_atom_site_label_1
_geom_bond_atom_site_label_2
_geom_bond_distance
_geom_bond_site_symmetry_2
O4 C16 1.351(6) .
O4 Zn1 2.071(3) .
O4 Dy1 2.316(4) 2_666
C16 C17 1.384(7) .
C16 C21 1.423(7) .
Dy1 O2 2.153(3) .
Dy1 O5 2.299(3) .
Dy1 O4 2.316(4) 2_666
Dy1 O1 2.393(3) .
Dy1 N1 2.450(4) .
Dy1 O8 2.478(4) .
Dy1 O7 2.488(5) .
Dy1 O6 2.520(3) .
Dy1 Zn1 3.5054(7) 2_666
Zn1 N2 2.053(4) .
Zn1 O5 2.065(3) .
Zn1 O1 2.068(3) .
Zn1 O10 2.200(4) .
Zn1 O1 2.301(3) 2_666
Zn1 Dy1 3.5054(7) 2_666
O1 C1 1.375(6) .
O1 Zn1 2.301(3) 2_666
O5 C28 1.329(6) .
O2 C13 1.317(6) .
O6 C27 1.398(6) .
O6 C29 1.455(6) .
N2 C22 1.276(7) .
N2 C21 1.422(6) .
C7 N1 1.292(6) .
C7 C8 1.434(7) .
N1 C6 1.429(6) .
O8 N3 1.278(7) .
C28 C27 1.400(7) .
C28 C23 1.418(7) .
C1 C2 1.381(7) .
C1 C6 1.401(7) .
C6 C5 1.398(7) .
O3 C12 1.365(7) .
O3 C14 1.425(7) .
C21 C20 1.390(7) .
C27 C26 1.364(7) .
C23 C24 1.401(7) .
C23 C22 1.448(7) .
C3 C4 1.369(8) .
C3 C2 1.399(8) .
C25 C24 1.354(8) .
C25 C26 1.403(8) .
C12 C11 1.377(8) .
C12 C13 1.417(7) .
O10 C31 1.400(9) .
C13 C8 1.397(7) .
C5 C4 1.374(8) .
C9 C10 1.355(8) .
C9 C8 1.408(7) .
N3 O9 1.203(8) .
N3 O7 1.251(7) .
C10 C11 1.390(10) .
C20 C19 1.382(8) .
C19 C18 1.376(9) .
C14 C15 1.440(11) .
C17 C18 1.383(8) .
C29 C30 1.493(10) .
